data_7225725
loop_
_publ_author_name
'Zhao, Chunyan'
'Li, Shaobin'
'Ma, Huiyuan'
'Zhang, Chunjing'
'Pang, Haijun'
'Yu, Yan'
'Zhang, Zhuanfang'

_publ_section_title
;
 The factors affecting the assembly of Keggin--metal--bimb systems:
 charge/polarity of Keggin polyanions and coordination modes of metal
 cations
;
_journal_issue 33
_journal_name_full CrystEngComm
_journal_page_first 6233
_journal_paper_doi 10.1039/C6CE00880A
_journal_volume 18
_journal_year 2016
_chemical_formula_sum 'C36 H41 Ag2 B N12 O42 W12'
_chemical_formula_weight 3746.15
_chemical_name_systematic
; 
 ? 
;
_space_group_IT_number 62
_symmetry_cell_setting orthorhombic
_symmetry_space_group_name_Hall '-P 2ac 2n'
_symmetry_space_group_name_H-M 'P n m a'
_atom_sites_solution_hydrogens geom
_atom_sites_solution_primary direct
_atom_sites_solution_secondary difmap
_audit_creation_method SHELXL-97
_audit_update_record
;
2016-06-23 deposited with the CCDC.
2016-06-28 downloaded from the CCDC.
;
_cell_angle_alpha 90.000(5)
_cell_angle_beta 90.000(5)
_cell_angle_gamma 90.000(5)
_cell_formula_units_Z 4
_cell_length_a 26.664(5)
_cell_length_b 20.022(5)
_cell_length_c 12.937(5)
_cell_measurement_reflns_used 5410
_cell_measurement_temperature 293(2)
_cell_measurement_theta_max 24.96
_cell_measurement_theta_min 2.42
_cell_volume 6907(3)
_computing_cell_refinement 'Bruker SMART'
_computing_data_collection 'Bruker SMART'
_computing_data_reduction 'Bruker SMART'
_computing_molecular_graphics 'Bruker SHELXTL'
_computing_publication_material 'Bruker SHELXTL'
_computing_structure_refinement 'SHELXL-97 (Sheldrick, 1997)'
_computing_structure_solution 'SHELXS-97 (Sheldrick, 1990)'
_diffrn_ambient_temperature 293(2)
_diffrn_measured_fraction_theta_full 0.985
_diffrn_measured_fraction_theta_max 0.985
_diffrn_measurement_device_type 'CCD area detector'
_diffrn_measurement_method 'phi and omega scans'
_diffrn_radiation_monochromator graphite
_diffrn_radiation_source 'fine-focus sealed tube'
_diffrn_radiation_type MoK\a
_diffrn_radiation_wavelength 0.71069
_diffrn_reflns_av_R_equivalents 0.1038
_diffrn_reflns_av_sigmaI/netI 0.0740
_diffrn_reflns_limit_h_max 31
_diffrn_reflns_limit_h_min -31
_diffrn_reflns_limit_k_max 23
_diffrn_reflns_limit_k_min -23
_diffrn_reflns_limit_l_max 9
_diffrn_reflns_limit_l_min -15
_diffrn_reflns_number 35719
_diffrn_reflns_theta_full 24.75
_diffrn_reflns_theta_max 24.75
_diffrn_reflns_theta_min 1.84
_exptl_absorpt_coefficient_mu 20.543
_exptl_absorpt_correction_T_max 0.006
_exptl_absorpt_correction_T_min 0.002
_exptl_absorpt_correction_type multi-scan
_exptl_absorpt_process_details '(SADABS; Sheldrick, 2003)'
_exptl_crystal_colour yellow
_exptl_crystal_density_diffrn 3.577
_exptl_crystal_density_method 'not measured'
_exptl_crystal_description block
_exptl_crystal_F_000 6580.0
_exptl_crystal_size_max 0.31
_exptl_crystal_size_mid 0.28
_exptl_crystal_size_min 0.25
_refine_diff_density_max 5.550
_refine_diff_density_min -4.053
_refine_diff_density_rms 0.514
_refine_ls_extinction_method none
_refine_ls_goodness_of_fit_ref 0.834
_refine_ls_hydrogen_treatment refall
_refine_ls_matrix_type full
_refine_ls_number_parameters 483
_refine_ls_number_reflns 6011
_refine_ls_number_restraints 133
_refine_ls_restrained_S_all 0.826
_refine_ls_R_factor_all 0.1030
_refine_ls_R_factor_gt 0.0702
_refine_ls_shift/su_max 0.000
_refine_ls_shift/su_mean 0.000
_refine_ls_structure_factor_coef Fsqd
_refine_ls_weighting_details 'calc w=1/[\s^2^(Fo^2^)+(0.1344P)^2^+604.9061P] where P=(Fo^2^+2Fc^2^)/3'
_refine_ls_weighting_scheme calc
_refine_ls_wR_factor_gt 0.1760
_refine_ls_wR_factor_ref 0.1995
_reflns_number_gt 4119
_reflns_number_total 6105
_reflns_threshold_expression >2sigma(I)
_cod_data_source_file c6ce00880a2.cif
_cod_data_source_block zcy
_cod_depositor_comments
;
The following automatic conversions were performed:

'_symmetry_cell_setting' value 'Orthorhombic' changed to
'orthorhombic' according to
/usr/data/users/saulius/crontab/automatic-downloads/rss-feeds/RSC/lib/dictionaries/cif_core.dic
dictionary named 'cif_core.dic' version 2.4.2 from 2011-04-26.

Automatic conversion script
Id: cif_fix_values 4268 2015-11-12 08:31:59Z antanas 

 Adding full bibliography for 7225720--7225725.cif.
;
_cod_original_sg_symbol_H-M 'Pnma '
_cod_database_code 7225725

loop_
_symmetry_equiv_pos_as_xyz
'x, y, z'
'-x+1/2, -y, z+1/2'
'x+1/2, -y+1/2, -z+1/2'
'-x, y+1/2, -z'
'-x, -y, -z'
'x-1/2, y, -z-1/2'
'-x-1/2, y-1/2, z-1/2'
'x, -y-1/2, z'

loop_
_atom_site_label
_atom_site_type_symbol
_atom_site_fract_x
_atom_site_fract_y
_atom_site_fract_z
_atom_site_U_iso_or_equiv
_atom_site_adp_type
_atom_site_occupancy
_atom_site_symmetry_multiplicity
_atom_site_calc_flag
_atom_site_refinement_flags
W1 W 0.15469(5) 0.2500 -0.25235(12) 0.0275(3) Uani 1 2 d S
W2 W 0.15487(4) 0.16719(4) -0.03067(8) 0.0265(3) Uani 1 1 d .
W3 W 0.36799(5) 0.2500 0.05493(11) 0.0270(3) Uani 1 2 d S
W4 W 0.26672(4) 0.16822(5) 0.12835(8) 0.0312(3) Uani 1 1 d U
W5 W 0.26635(4) 0.07766(5) -0.11409(9) 0.0308(3) Uani 1 1 d .
W6 W 0.36799(4) 0.15892(5) -0.18838(8) 0.0272(3) Uani 1 1 d .
W7 W 0.26645(4) 0.15955(5) -0.33397(9) 0.0339(3) Uani 1 1 d U
Ag1 Ag 0.25710(17) 0.1059(2) 0.3908(3) 0.1067(13) Uani 1 1 d U
O2 O 0.2075(7) 0.2500 -0.1054(18) 0.025(5) Uani 1 2 d S
O3 O 0.2818(5) 0.1884(7) -0.1589(12) 0.020(3) Uani 1 1 d U
O4 O 0.2564(7) 0.0781(9) -0.2563(16) 0.043(5) Uani 1 1 d U
O5 O 0.4260(6) 0.1286(9) -0.2174(13) 0.033(4) Uani 1 1 d .
O6 O 0.3763(8) 0.2500 -0.2244(17) 0.025(5) Uani 1 2 d S
O7 O 0.3782(5) 0.1838(7) -0.0468(12) 0.022(3) Uani 1 1 d .
O8 O 0.4273(9) 0.2500 0.1119(19) 0.037(6) Uani 1 2 d S
O9 O 0.3375(6) 0.1845(8) 0.1400(12) 0.024(3) Uani 1 1 d .
O10 O 0.2000(6) 0.1714(8) 0.0785(14) 0.031(4) Uani 1 1 d .
O11 O 0.1115(6) 0.1131(7) 0.0168(13) 0.033(4) Uani 1 1 d .
O12 O 0.1271(7) 0.2500 0.0076(17) 0.021(5) Uani 1 2 d SU
O13 O 0.1260(5) 0.1848(7) -0.1647(12) 0.023(3) Uani 1 1 d U
O14 O 0.1109(10) 0.2500 -0.346(2) 0.044(7) Uani 1 2 d SU
O15 O 0.2006(6) 0.3145(9) -0.3033(13) 0.033(4) Uani 1 1 d .
O16 O 0.2797(9) 0.2500 -0.3640(19) 0.031(6) Uani 1 2 d S
O17 O 0.3377(6) 0.1460(8) -0.3189(14) 0.033(4) Uani 1 1 d .
O18 O 0.3372(6) 0.0787(7) -0.1441(14) 0.030(4) Uani 1 1 d .
O19 O 0.2798(7) 0.1057(8) 0.0231(15) 0.041(5) Uani 1 1 d .
O20 O 0.2608(6) 0.1162(9) 0.2340(18) 0.048(4) Uani 1 1 d U
O21 O 0.2567(9) 0.2500 0.201(2) 0.038(6) Uani 1 2 d SU
O22 O 0.2842(9) 0.2500 0.004(2) 0.034(6) Uani 1 2 d S
O23 O 0.1989(5) 0.1072(7) -0.0974(13) 0.024(3) Uani 1 1 d .
O1 O 0.2589(6) 0.1261(11) -0.4525(16) 0.047(5) Uani 1 1 d U
N1 N 0.3354(13) 0.0783(18) 0.394(3) 0.088(7) Uani 1 1 d U
N2 N 0.4097(7) 0.9816(10) 0.1107(17) 0.031(5) Uani 1 1 d .
N3 N 0.3538(7) 0.9444(12) 0.2155(19) 0.041(6) Uani 1 1 d .
N4 N 0.1841(10) 0.1208(14) 0.385(2) 0.059(6) Uani 1 1 d U
N5 N 0.4154(10) 0.0705(12) 0.3607(19) 0.048(6) Uani 1 1 d U
N6 N 0.0985(9) 0.1187(13) 0.344(2) 0.056(7) Uani 1 1 d .
C1 C 0.4651(11) 1.0501(15) 0.001(2) 0.048(7) Uani 1 1 d U
H1 H 0.4417 1.0845 0.0044 0.057 Uiso 1 1 calc R
C2 C 0.4561(8) 0.9919(11) 0.0528(19) 0.027(5) Uani 1 1 d U
C3 C 0.4001(10) 0.9400(12) 0.1856(19) 0.035(6) Uani 1 1 d .
H3 H 0.4235 0.9108 0.2141 0.042 Uiso 1 1 calc R
C4 C 0.3664(10) 1.0138(15) 0.088(2) 0.046(7) Uani 1 1 d U
H4 H 0.3618 1.0449 0.0349 0.055 Uiso 1 1 calc R
C5 C 0.5080(12) 1.0583(17) -0.054(3) 0.056(8) Uani 1 1 d U
H5 H 0.5133 1.0969 -0.0924 0.068 Uiso 1 1 calc R
C6 C 0.3312(10) 0.9928(13) 0.154(2) 0.038(6) Uani 1 1 d U
H6 H 0.2982 1.0077 0.1590 0.046 Uiso 1 1 calc R
C7 C 0.3703(10) 0.0987(15) 0.332(2) 0.043(7) Uani 1 1 d .
H7 H 0.3656 0.1279 0.2774 0.052 Uiso 1 1 calc R
C8 C 0.1462(12) 0.0995(16) 0.318(3) 0.056(7) Uani 1 1 d U
H8 H 0.1530 0.0740 0.2598 0.067 Uiso 1 1 calc R
C9 C 0.1524(13) 0.1567(15) 0.462(3) 0.061(9) Uani 1 1 d U
H9 H 0.1656 0.1775 0.5203 0.073 Uiso 1 1 calc R
C10 C 0.5011(12) 0.034(2) 0.311(3) 0.084(14) Uani 1 1 d .
H10 H 0.4957 -0.0068 0.3439 0.101 Uiso 1 1 calc R
C11 C 0.4632(11) 0.0814(16) 0.305(3) 0.055(8) Uani 1 1 d U
C12 C 0.4061(11) 0.0355(15) 0.442(2) 0.046(7) Uani 1 1 d U
H12 H 0.4296 0.0112 0.4793 0.056 Uiso 1 1 calc R
C13 C 0.3581(13) 0.0396(15) 0.463(3) 0.059(9) Uani 1 1 d .
H13 H 0.3424 0.0185 0.5187 0.071 Uiso 1 1 calc R
C14 C 0.4705(14) 0.1398(19) 0.250(3) 0.068(9) Uani 1 1 d U
H14 H 0.4450 0.1712 0.2437 0.081 Uiso 1 1 calc R
C15 C 0.5151(17) 0.149(2) 0.208(4) 0.095(13) Uani 1 1 d U
H15 H 0.5200 0.1891 0.1721 0.114 Uiso 1 1 calc R
C16 C 0.1036(11) 0.1564(13) 0.440(2) 0.041(7) Uani 1 1 d U
H16 H 0.0780 0.1761 0.4782 0.049 Uiso 1 1 calc R
C17 C 0.0554(11) 0.1054(14) 0.287(2) 0.045(7) Uani 1 1 d U
C18 C 0.0460(14) 0.0484(17) 0.233(3) 0.077(12) Uani 1 1 d .
H18 H 0.0720 0.0178 0.2250 0.093 Uiso 1 1 calc R
B1 B 0.2637(13) 0.2500 -0.104(3) 0.020 Uiso 1 2 d S
O24 O 0.2599(6) -0.0079(9) -0.0952(15) 0.037(4) Uani 1 1 d U
OW1 O 0.0107(17) 0.2500 0.539(4) 0.131(19) Uani 1 2 d S

loop_
_atom_site_aniso_label
_atom_site_aniso_U_11
_atom_site_aniso_U_22
_atom_site_aniso_U_33
_atom_site_aniso_U_23
_atom_site_aniso_U_13
_atom_site_aniso_U_12
W1 0.0255(7) 0.0278(7) 0.0291(8) 0.000 -0.0034(6) 0.000
W2 0.0306(5) 0.0179(5) 0.0309(6) -0.0004(4) 0.0025(4) -0.0016(4)
W3 0.0317(7) 0.0272(7) 0.0221(8) 0.000 -0.0051(6) 0.000
W4 0.0460(6) 0.0236(5) 0.0239(6) 0.0038(4) -0.0008(5) 0.0020(4)
W5 0.0359(6) 0.0183(5) 0.0382(7) -0.0065(4) -0.0016(5) 0.0005(4)
W6 0.0260(5) 0.0268(5) 0.0286(6) -0.0033(4) 0.0001(4) 0.0022(4)
W7 0.0359(6) 0.0404(6) 0.0253(6) -0.0132(5) -0.0023(5) -0.0007(4)
Ag1 0.133(3) 0.090(3) 0.097(3) 0.006(2) -0.002(2) 0.005(2)
O2 0.013(10) 0.033(12) 0.029(14) 0.000 0.011(10) 0.000
O3 0.020(3) 0.020(3) 0.020(3) 0.0001(7) 0.0000(7) 0.0002(7)
O4 0.043(5) 0.043(5) 0.043(5) 0.0000(10) 0.0000(10) 0.0001(10)
O5 0.027(9) 0.042(10) 0.029(10) -0.001(8) 0.000(8) 0.010(7)
O6 0.045(13) 0.014(10) 0.016(12) 0.000 -0.020(10) 0.000
O7 0.023(8) 0.022(8) 0.021(9) -0.011(7) -0.011(7) 0.001(6)
O8 0.036(14) 0.051(16) 0.025(15) 0.000 -0.015(11) 0.000
O9 0.027(8) 0.027(8) 0.018(9) 0.006(7) 0.000(7) -0.007(7)
O10 0.029(9) 0.021(8) 0.044(11) -0.002(8) -0.013(8) 0.000(7)
O11 0.043(10) 0.017(7) 0.038(11) -0.013(7) 0.020(8) -0.009(7)
O12 0.021(5) 0.021(5) 0.021(5) 0.000 0.0000(10) 0.000
O13 0.023(3) 0.023(3) 0.023(3) -0.0002(10) 0.0000(10) 0.0001(10)
O14 0.044(7) 0.044(7) 0.044(7) 0.000 -0.0002(10) 0.000
O15 0.036(9) 0.044(10) 0.018(9) 0.002(8) -0.004(7) 0.000(8)
O16 0.030(13) 0.032(13) 0.029(14) 0.000 0.011(11) 0.000
O17 0.022(8) 0.033(9) 0.043(11) 0.009(8) -0.008(8) -0.002(7)
O18 0.031(9) 0.019(8) 0.041(11) 0.005(7) -0.002(8) 0.008(7)
O19 0.049(11) 0.022(9) 0.054(13) -0.027(9) -0.017(9) 0.014(8)
O20 0.035(10) 0.034(10) 0.075(9) 0.028(9) 0.000(10) 0.000(8)
O21 0.038(6) 0.038(6) 0.037(6) 0.000 -0.0001(10) 0.000
O22 0.036(13) 0.024(12) 0.043(17) 0.000 -0.015(12) 0.000
O23 0.022(8) 0.015(7) 0.034(10) -0.004(7) -0.009(7) -0.002(6)
O1 0.028(9) 0.066(13) 0.048(11) -0.026(11) 0.004(9) -0.001(9)
N1 0.089(7) 0.088(7) 0.088(7) 0.0000(10) 0.0000(10) -0.0003(10)
N2 0.020(9) 0.039(12) 0.034(13) 0.005(10) -0.008(9) 0.005(9)
N3 0.025(11) 0.050(14) 0.050(16) -0.006(12) -0.006(10) 0.010(10)
N4 0.059(6) 0.059(6) 0.059(6) -0.0001(10) -0.0001(10) 0.0000(10)
N5 0.063(14) 0.041(13) 0.039(15) 0.013(11) -0.009(11) -0.004(12)
N6 0.034(13) 0.063(17) 0.072(19) -0.005(15) -0.023(13) 0.011(12)
C1 0.048(7) 0.048(7) 0.048(7) 0.0001(10) 0.0001(10) 0.0001(10)
C2 0.027(5) 0.027(5) 0.027(5) 0.0001(10) -0.0001(10) 0.0001(10)
C3 0.047(16) 0.033(13) 0.024(14) 0.021(12) -0.006(12) -0.008(12)
C4 0.046(7) 0.046(7) 0.046(7) 0.0001(10) 0.0001(10) 0.0001(10)
C5 0.056(8) 0.056(8) 0.057(8) 0.0001(10) 0.0000(10) 0.0000(10)
C6 0.038(6) 0.038(6) 0.038(6) 0.0001(10) 0.0001(10) 0.0001(10)
C7 0.046(16) 0.055(18) 0.029(16) -0.006(14) 0.011(13) -0.010(14)
C8 0.056(7) 0.056(7) 0.056(7) -0.0002(10) 0.0000(10) 0.0002(10)
C9 0.07(2) 0.049(18) 0.06(2) -0.025(16) -0.030(15) 0.033(16)
C10 0.05(2) 0.10(3) 0.10(3) 0.07(3) 0.02(2) 0.03(2)
C11 0.047(15) 0.053(19) 0.06(2) -0.015(16) -0.015(13) 0.005(14)
C12 0.046(7) 0.046(7) 0.046(7) 0.0001(10) -0.0001(10) 0.0001(10)
C13 0.08(2) 0.041(17) 0.05(2) 0.032(16) -0.016(18) -0.010(16)
C14 0.068(9) 0.068(9) 0.068(9) 0.0001(10) 0.0001(10) 0.0000(10)
C15 0.095(13) 0.095(13) 0.095(13) 0.0000(10) 0.0001(10) 0.0000(10)
C16 0.041(7) 0.041(7) 0.041(7) -0.0001(10) 0.0000(10) 0.0002(10)
C17 0.045(7) 0.045(7) 0.045(7) -0.0001(10) 0.0000(10) 0.0000(10)
C18 0.08(2) 0.05(2) 0.10(3) -0.05(2) 0.01(2) 0.019(18)
O24 0.037(4) 0.037(4) 0.037(4) -0.0002(10) 0.0001(10) 0.0000(10)
OW1 0.08(3) 0.21(6) 0.11(4) 0.000 -0.03(3) 0.000

loop_
_atom_type_symbol
_atom_type_description
_atom_type_scat_dispersion_real
_atom_type_scat_dispersion_imag
_atom_type_scat_source
C C 0.0033 0.0016 'International Tables Vol C Tables 4.2.6.8 and 6.1.1.4'
H H 0.0000 0.0000 'International Tables Vol C Tables 4.2.6.8 and 6.1.1.4'
B B 0.0013 0.0007 'International Tables Vol C Tables 4.2.6.8 and 6.1.1.4'
N N 0.0061 0.0033 'International Tables Vol C Tables 4.2.6.8 and 6.1.1.4'
O O 0.0106 0.0060 'International Tables Vol C Tables 4.2.6.8 and 6.1.1.4'
Ag Ag -0.8971 1.1015 'International Tables Vol C Tables 4.2.6.8 and 6.1.1.4'
W W -0.8490 6.8722 'International Tables Vol C Tables 4.2.6.8 and 6.1.1.4'

loop_
_geom_angle_atom_site_label_1
_geom_angle_atom_site_label_2
_geom_angle_atom_site_label_3
_geom_angle
_geom_angle_site_symmetry_1
_geom_angle_site_symmetry_3
O14 W1 O13 98.6(8) . 8_565
O14 W1 O13 98.6(8) . .
O13 W1 O13 87.3(9) 8_565 .
O14 W1 O15 101.5(8) . 8_565
O13 W1 O15 159.9(7) 8_565 8_565
O13 W1 O15 90.0(7) . 8_565
O14 W1 O15 101.5(8) . .
O13 W1 O15 90.0(7) 8_565 .
O13 W1 O15 159.9(7) . .
O15 W1 O15 85.8(10) 8_565 .
O14 W1 O2 172.4(11) . .
O13 W1 O2 76.1(6) 8_565 .
O13 W1 O2 76.1(6) . .
O15 W1 O2 84.0(6) 8_565 .
O15 W1 O2 84.0(6) . .
O11 W2 O10 101.2(8) . .
O11 W2 O12 101.4(7) . .
O10 W2 O12 90.9(8) . .
O11 W2 O23 100.6(7) . .
O10 W2 O23 88.5(7) . .
O12 W2 O23 157.7(7) . .
O11 W2 O13 99.8(8) . .
O10 W2 O13 159.0(7) . .
O12 W2 O13 85.3(8) . .
O23 W2 O13 87.3(6) . .
O11 W2 O2 173.3(8) . .
O10 W2 O2 84.0(8) . .
O12 W2 O2 74.0(6) . .
O23 W2 O2 83.7(6) . .
O13 W2 O2 75.1(7) . .
O8 W3 O7 99.4(7) . 8_565
O8 W3 O7 99.4(7) . .
O7 W3 O7 89.2(10) 8_565 .
O8 W3 O9 98.2(8) . 8_565
O7 W3 O9 88.9(7) 8_565 8_565
O7 W3 O9 162.3(6) . 8_565
O8 W3 O9 98.2(8) . .
O7 W3 O9 162.3(6) 8_565 .
O7 W3 O9 88.9(7) . .
O9 W3 O9 87.6(10) 8_565 .
O8 W3 O22 171.5(11) . .
O7 W3 O22 86.6(6) 8_565 .
O7 W3 O22 86.6(6) . .
O9 W3 O22 75.7(6) 8_565 .
O9 W3 O22 75.7(6) . .
O20 W4 O19 100.9(10) . .
O20 W4 O10 101.8(8) . .
O19 W4 O10 87.1(7) . .
O20 W4 O21 96.5(10) . .
O19 W4 O21 162.6(9) . .
O10 W4 O21 90.5(9) . .
O20 W4 O9 97.5(7) . .
O19 W4 O9 89.3(7) . .
O10 W4 O9 160.7(7) . .
O21 W4 O9 87.3(9) . .
O20 W4 O22 169.8(9) . .
O19 W4 O22 86.0(8) . .
O10 W4 O22 85.9(8) . .
O21 W4 O22 76.6(8) . .
O9 W4 O22 74.9(7) . .
O24 W5 O4 97.5(8) . .
O24 W5 O19 100.3(8) . .
O4 W5 O19 162.2(8) . .
O24 W5 O23 101.3(7) . .
O4 W5 O23 88.6(7) . .
O19 W5 O23 88.9(7) . .
O24 W5 O18 97.9(7) . .
O4 W5 O18 86.6(8) . .
O19 W5 O18 90.0(8) . .
O23 W5 O18 160.7(6) . .
O24 W5 O3 172.1(7) . .
O4 W5 O3 76.9(7) . .
O19 W5 O3 85.3(7) . .
O23 W5 O3 84.3(6) . .
O18 W5 O3 76.5(6) . .
O5 W6 O6 100.5(9) . .
O5 W6 O17 98.2(8) . .
O6 W6 O17 87.8(8) . .
O5 W6 O18 99.1(7) . .
O6 W6 O18 160.3(8) . .
O17 W6 O18 88.3(7) . .
O5 W6 O7 100.0(7) . .
O6 W6 O7 88.2(8) . .
O17 W6 O7 161.8(7) . .
O18 W6 O7 89.6(7) . .
O5 W6 O3 172.2(7) . .
O6 W6 O3 85.1(8) . .
O17 W6 O3 76.5(6) . .
O18 W6 O3 75.2(6) . .
O7 W6 O3 85.5(6) . .
O1 W7 O15 101.0(8) . 8_565
O1 W7 O16 102.5(11) . .
O15 W7 O16 87.3(8) 8_565 .
O1 W7 O4 97.0(10) . .
O15 W7 O4 89.7(8) 8_565 .
O16 W7 O4 160.5(10) . .
O1 W7 O17 98.9(8) . .
O15 W7 O17 160.1(8) 8_565 .
O16 W7 O17 88.4(8) . .
O4 W7 O17 88.0(7) . .
O1 W7 O3 170.3(8) . .
O15 W7 O3 83.8(6) 8_565 .
O16 W7 O3 86.0(8) . .
O4 W7 O3 74.5(7) . .
O17 W7 O3 76.6(6) . .
N4 Ag1 O20 89.9(10) . .
N4 Ag1 O24 86.0(10) . 2
O20 Ag1 O24 101.4(8) . 2
N4 Ag1 O1 91.6(10) . 1_556
O20 Ag1 O1 162.4(9) . 1_556
O24 Ag1 O1 96.1(8) 2 1_556
N4 Ag1 N1 173.9(13) . .
O20 Ag1 N1 90.0(11) . .
O24 Ag1 N1 88.1(11) 2 .
O1 Ag1 N1 90.4(11) 1_556 .
B1 O2 W1 127.1(19) . .
B1 O2 W2 125.9(11) . 8_565
W1 O2 W2 88.6(6) . 8_565
B1 O2 W2 125.9(11) . .
W1 O2 W2 88.6(6) . .
W2 O2 W2 88.4(7) 8_565 .
B1 O3 W5 127.4(14) . .
B1 O3 W7 126.4(16) . .
W5 O3 W7 88.6(5) . .
B1 O3 W6 125.7(15) . .
W5 O3 W6 88.6(5) . .
W7 O3 W6 87.4(5) . .
W5 O4 W7 119.9(10) . .
W6 O6 W6 148.4(14) 8_565 .
W3 O7 W6 145.9(8) . .
W3 O9 W4 119.5(8) . .
W2 O10 W4 150.0(11) . .
W2 O12 W2 123.5(11) 8_565 .
W1 O13 W2 120.2(8) . .
W7 O15 W1 150.1(10) 8_565 .
W7 O16 W7 147.7(13) 8_565 .
W6 O17 W7 119.4(9) . .
W6 O18 W5 119.7(7) . .
W4 O19 W5 147.1(10) . .
W4 O20 Ag1 148.5(12) . .
W4 O21 W4 118.1(14) 8_565 .
B1 O22 W3 128(2) . .
B1 O22 W4 124.6(10) . 8_565
W3 O22 W4 89.7(7) . 8_565
B1 O22 W4 124.6(10) . .
W3 O22 W4 89.7(7) . .
W4 O22 W4 88.6(9) 8_565 .
W2 O23 W5 146.7(8) . .
W7 O1 Ag1 166.5(13) . 1_554
C13 N1 C7 106(3) . .
C13 N1 Ag1 127(3) . .
C7 N1 Ag1 127(3) . .
C3 N2 C4 107(2) . .
C3 N2 C2 130(2) . .
C4 N2 C2 123(2) . .
C3 N3 C6 107(2) . .
C8 N4 C9 99(2) . .
C8 N4 Ag1 133(2) . .
C9 N4 Ag1 128(2) . .
C12 N5 C7 106(3) . .
C12 N5 C11 130(3) . .
C7 N5 C11 124(2) . .
C17 N6 C8 126(3) . .
C17 N6 C16 129(3) . .
C8 N6 C16 105(2) . .
C2 C1 C5 120(3) . .
C1 C2 C5 120(3) . 5_675
C1 C2 N2 121(2) . .
C5 C2 N2 118(2) 5_675 .
N3 C3 N2 111(2) . .
N2 C4 C6 108(3) . .
C2 C5 C1 119(3) 5_675 .
C4 C6 N3 106(2) . .
N1 C7 N5 110(3) . .
N6 C8 N4 116(3) . .
C16 C9 N4 114(3) . .
C18 C10 C11 118(3) 6_656 .
C14 C11 C10 121(3) . .
C14 C11 N5 120(3) . .
C10 C11 N5 120(3) . .
N5 C12 C13 109(3) . .
N1 C13 C12 110(3) . .
C15 C14 C11 117(4) . .
C14 C15 C17 126(4) . 6_656
C9 C16 N6 106(3) . .
C15 C17 N6 120(3) 6_556 .
C15 C17 C18 114(3) 6_556 .
N6 C17 C18 126(3) . .
C10 C18 C17 124(3) 6_556 .
O3 B1 O3 110(3) 8_565 .
O3 B1 O22 108.8(17) 8_565 .
O3 B1 O22 108.8(17) . .
O3 B1 O2 108.5(17) 8_565 .
O3 B1 O2 108.5(17) . .
O22 B1 O2 112(3) . .
W5 O24 Ag1 164.9(11) . 2_554

loop_
_geom_bond_atom_site_label_1
_geom_bond_atom_site_label_2
_geom_bond_distance
_geom_bond_site_symmetry_2
W1 O14 1.68(3) .
W1 O13 1.891(15) 8_565
W1 O13 1.891(15) .
W1 O15 1.897(17) 8_565
W1 O15 1.897(17) .
W1 O2 2.37(2) .
W2 O11 1.700(15) .
W2 O10 1.857(16) .
W2 O12 1.882(10) .
W2 O23 1.888(15) .
W2 O13 1.929(15) .
W2 O2 2.378(14) .
W3 O8 1.75(2) .
W3 O7 1.888(14) 8_565
W3 O7 1.888(14) .
W3 O9 1.894(14) 8_565
W3 O9 1.894(14) .
W3 O22 2.33(2) .
W4 O20 1.726(19) .
W4 O19 1.882(16) .
W4 O10 1.894(15) .
W4 O21 1.909(14) .
W4 O9 1.923(15) .
W4 O22 2.343(19) .
W5 O24 1.738(18) .
W5 O4 1.86(2) .
W5 O19 1.895(18) .
W5 O23 1.906(14) .
W5 O18 1.929(16) .
W5 O3 2.328(14) .
W6 O5 1.704(15) .
W6 O6 1.895(6) .
W6 O17 1.890(17) .
W6 O18 1.892(16) .
W6 O7 1.917(15) .
W6 O3 2.403(14) .
W7 O1 1.69(2) .
W7 O15 1.874(17) 8_565
W7 O16 1.885(6) .
W7 O4 1.933(19) .
W7 O17 1.929(15) .
W7 O3 2.372(15) .
Ag1 N4 1.97(3) .
Ag1 O20 2.04(2) .
Ag1 O24 2.022(19) 2
Ag1 O1 2.07(2) 1_556
Ag1 N1 2.16(4) .
O2 B1 1.50(4) .
O2 W2 2.378(14) 8_565
O3 B1 1.50(3) .
O6 W6 1.895(6) 8_565
O12 W2 1.882(10) 8_565
O15 W7 1.874(17) 8_565
O16 W7 1.885(6) 8_565
O21 W4 1.909(14) 8_565
O22 B1 1.50(4) .
O22 W4 2.343(19) 8_565
O1 Ag1 2.07(2) 1_554
N1 C13 1.33(4) .
N1 C7 1.29(4) .
N2 C3 1.30(3) .
N2 C4 1.36(3) .
N2 C2 1.46(3) .
N3 C3 1.30(3) .
N3 C6 1.39(3) .
N4 C8 1.40(4) .
N4 C9 1.49(4) .
N5 C12 1.29(4) .
N5 C7 1.38(4) .
N5 C11 1.48(4) .
N6 C17 1.39(4) .
N6 C8 1.37(4) .
N6 C16 1.46(4) .
C1 C2 1.36(4) .
C1 C5 1.36(4) .
C2 C5 1.39(4) 5_675
C4 C6 1.34(4) .
C5 C2 1.39(4) 5_675
C9 C16 1.33(4) .
C10 C18 1.36(5) 6_656
C10 C11 1.39(4) .
C11 C14 1.38(5) .
C12 C13 1.31(4) .
C14 C15 1.32(5) .
C15 C17 1.39(5) 6_656
C17 C15 1.39(5) 6_556
C17 C18 1.37(4) .
C18 C10 1.36(5) 6_556
B1 O3 1.50(3) 8_565
O24 Ag1 2.022(19) 2_554

loop_
_platon_squeeze_void_nr
_platon_squeeze_void_average_x
_platon_squeeze_void_average_y
_platon_squeeze_void_average_z
_platon_squeeze_void_volume
_platon_squeeze_void_count_electrons
1 -0.032 0.250 -0.045 191.8 56.1
2 0.032 0.750 0.045 192.6 57.0
3 0.126 0.250 0.244 22.3 2.9
4 0.532 0.750 0.455 192.4 53.6
5 0.622 0.250 0.260 23.1 3.4
6 0.467 0.250 0.546 190.9 57.3
7 0.374 0.750 0.744 21.7 4.0
8 0.874 0.750 0.756 21.4 3.8
